data_7019927
loop_
_publ_author_name
'Li, Bo'
'Ji, Can'
'Zang, Shuang-Quan'
'Hou, Hong-Wei'
'Mak, Thomas C. W.'

_publ_section_title
;
 Benzenepolycarboxylate-templated assembly of silver coordination polymers
 exhibiting argentophilic honeycomb layer and tubular motifs.
;
_journal_issue 30
_journal_name_full 'Dalton transactions (Cambridge, England : 2003)'
_journal_page_first 9151
_journal_page_last 9153
_journal_paper_doi 10.1039/c2dt31160g
_journal_volume 41
_journal_year 2012
_chemical_formula_sum 'C11 H16 Ag4 N2 O11'
_chemical_formula_weight 783.74
_chemical_name_systematic
;
?
;
_space_group_IT_number 60
_symmetry_cell_setting orthorhombic
_symmetry_space_group_name_Hall '-P 2n 2ab'
_symmetry_space_group_name_H-M 'P b c n'
_atom_sites_solution_hydrogens geom
_atom_sites_solution_primary direct
_atom_sites_solution_secondary difmap
_audit_creation_method SHELXL-97
_cell_angle_alpha 90.00
_cell_angle_beta 90.00
_cell_angle_gamma 90.00
_cell_formula_units_Z 8
_cell_length_a 25.0570(16)
_cell_length_b 11.1882(4)
_cell_length_c 13.0591(9)
_cell_measurement_reflns_used 1535
_cell_measurement_temperature 293(2)
_cell_measurement_theta_max 29.1810
_cell_measurement_theta_min 3.0374
_cell_volume 3661.0(4)
_computing_structure_refinement 'SHELXL-97 (Sheldrick, 1997)'
_computing_structure_solution 'SHELXS-97 (Sheldrick, 1990)'
_diffrn_ambient_temperature 293(2)
_diffrn_measured_fraction_theta_full 0.998
_diffrn_measured_fraction_theta_max 0.998
_diffrn_radiation_monochromator graphite
_diffrn_radiation_source 'fine-focus sealed tube'
_diffrn_radiation_type MoK\a
_diffrn_radiation_wavelength 0.71073
_diffrn_reflns_av_R_equivalents 0.0440
_diffrn_reflns_av_sigmaI/netI 0.0548
_diffrn_reflns_limit_h_max 29
_diffrn_reflns_limit_h_min -17
_diffrn_reflns_limit_k_max 8
_diffrn_reflns_limit_k_min -13
_diffrn_reflns_limit_l_max 8
_diffrn_reflns_limit_l_min -15
_diffrn_reflns_number 8683
_diffrn_reflns_theta_full 25.00
_diffrn_reflns_theta_max 25.00
_diffrn_reflns_theta_min 3.04
_exptl_absorpt_coefficient_mu 4.277
_exptl_absorpt_correction_T_max 0.5132
_exptl_absorpt_correction_T_min 0.4817
_exptl_absorpt_correction_type multi-scan
_exptl_absorpt_process_details SADABS
_exptl_crystal_density_diffrn 2.844
_exptl_crystal_density_method 'not measured'
_exptl_crystal_F_000 2976
_exptl_crystal_size_max 0.20
_exptl_crystal_size_mid 0.18
_exptl_crystal_size_min 0.18
_refine_diff_density_max 1.775
_refine_diff_density_min -1.997
_refine_diff_density_rms 0.256
_refine_ls_extinction_method none
_refine_ls_goodness_of_fit_ref 1.083
_refine_ls_hydrogen_treatment constr
_refine_ls_matrix_type full
_refine_ls_number_parameters 264
_refine_ls_number_reflns 3224
_refine_ls_number_restraints 58
_refine_ls_restrained_S_all 1.083
_refine_ls_R_factor_all 0.1059
_refine_ls_R_factor_gt 0.0815
_refine_ls_shift/su_max 0.001
_refine_ls_shift/su_mean 0.000
_refine_ls_structure_factor_coef Fsqd
_refine_ls_weighting_details 'calc w=1/[\s^2^(Fo^2^)+(0.2000P)^2^+0.0000P] where P=(Fo^2^+2Fc^2^)/3'
_refine_ls_weighting_scheme calc
_refine_ls_wR_factor_gt 0.2761
_refine_ls_wR_factor_ref 0.2981
_reflns_number_gt 2342
_reflns_number_total 3224
_reflns_threshold_expression >2sigma(I)
_cod_data_source_file c2dt31160g.txt
_cod_data_source_block 2
_cod_database_code 7019927

loop_
_symmetry_equiv_pos_as_xyz
'x, y, z'
'-x+1/2, -y+1/2, z+1/2'
'-x, y, -z+1/2'
'x+1/2, -y+1/2, -z'
'-x, -y, -z'
'x-1/2, y-1/2, -z-1/2'
'x, -y, z-1/2'
'-x-1/2, y-1/2, z'

loop_
_atom_site_label
_atom_site_type_symbol
_atom_site_fract_x
_atom_site_fract_y
_atom_site_fract_z
_atom_site_U_iso_or_equiv
_atom_site_adp_type
_atom_site_occupancy
_atom_site_symmetry_multiplicity
_atom_site_calc_flag
_atom_site_refinement_flags
_atom_site_disorder_assembly
_atom_site_disorder_group
Ag1 Ag 0.75079(4) 0.48524(11) 0.32996(13) 0.0508(5) Uani 1 1 d . . .
Ag2 Ag 0.70944(6) 0.23585(12) 0.30914(15) 0.0627(6) Uani 1 1 d . . .
Ag3 Ag 0.60571(6) 0.22655(14) 0.17543(12) 0.0554(5) Uani 1 1 d . . .
C1 C 0.5539(5) 0.6016(12) 0.3954(10) 0.032(3) Uani 1 1 d . . .
C2 C 0.6039(4) 0.6657(12) 0.4027(10) 0.032(3) Uani 1 1 d D A .
C3 C 0.6050(5) 0.7948(12) 0.4065(11) 0.031(3) Uani 1 1 d . . .
C4 C 0.5559(5) 0.8597(9) 0.4042(10) 0.030(3) Uani 1 1 d D . .
C5 C 0.5076(5) 0.7981(12) 0.3966(10) 0.026(3) Uani 1 1 d U . .
H5 H 0.4757 0.8401 0.3928 0.031 Uiso 1 1 calc R . .
C6 C 0.5075(5) 0.6743(13) 0.3946(11) 0.035(3) Uani 1 1 d . . .
H6 H 0.4745 0.6360 0.3927 0.042 Uiso 1 1 calc R . .
C7 C 0.5510(6) 0.4735(12) 0.3876(14) 0.045(4) Uani 1 1 d U . .
C8 C 0.6541(5) 0.5978(12) 0.4017(12) 0.037(3) Uani 1 1 d D . .
C9 C 0.6563(6) 0.8566(11) 0.4077(13) 0.038(4) Uani 1 1 d . . .
C10 C 0.5563(5) 0.9904(9) 0.4102(10) 0.027(3) Uani 1 1 d DU . .
C11 C 0.6214(7) 0.2377(12) 0.4496(14) 0.042(4) Uani 1 1 d U . .
H11A H 0.6088 0.3087 0.4830 0.063 Uiso 1 1 calc R B .
H11B H 0.6097 0.1687 0.4870 0.063 Uiso 1 1 calc R . .
H11C H 0.6074 0.2345 0.3812 0.063 Uiso 1 1 calc R . .
N1 N 0.6078(6) 0.4147(15) 0.1673(12) 0.064(4) Uani 1 1 d . . .
H1A H 0.6239 0.4370 0.1097 0.096 Uiso 1 1 calc R B .
H1B H 0.6257 0.4434 0.2208 0.096 Uiso 1 1 calc R . .
H1C H 0.5746 0.4432 0.1681 0.096 Uiso 1 1 calc R . .
N2 N 0.5990(6) 0.0371(13) 0.1790(10) 0.054(4) Uani 1 1 d . . .
H2A H 0.5668 0.0168 0.2022 0.081 Uiso 1 1 calc R B .
H2B H 0.6239 0.0071 0.2201 0.081 Uiso 1 1 calc R . .
H2C H 0.6034 0.0081 0.1161 0.081 Uiso 1 1 calc R . .
O1 O 0.5079(4) 0.4268(8) 0.3693(7) 0.0313(16) Uani 1 1 d U B .
O2 O 0.5906(6) 0.4157(13) 0.4128(11) 0.085(4) Uani 1 1 d U . .
O3 O 0.6740(4) 0.5719(9) 0.3171(8) 0.042(3) Uani 1 1 d . A .
O4 O 0.6647(13) 0.543(3) 0.483(2) 0.060(5) Uani 0.50(3) 1 d PU A 1
O4' O 0.6844(12) 0.594(3) 0.487(2) 0.060(5) Uani 0.50(3) 1 d PU A 2
O5 O 0.6854(5) 0.8492(11) 0.4872(10) 0.067(4) Uani 1 1 d . . .
O6 O 0.6721(4) 0.8993(8) 0.3240(8) 0.037(2) Uani 1 1 d . . .
O7 O 0.5921(4) 1.0439(9) 0.4518(9) 0.056(3) Uani 1 1 d . . .
O8 O 0.5162(4) 1.0422(9) 0.3675(8) 0.039(2) Uani 1 1 d . . .
O9 O 0.6693(6) 0.2391(11) 0.4464(15) 0.081(5) Uani 1 1 d . B .
H9 H 0.6886 0.2417 0.5072 0.098 Uiso 1 1 calc R . .
O2W O 0.7644(6) 0.5258(13) 0.5957(13) 0.096(5) Uani 1 1 d . . .
H2WA H 0.7363 0.5393 0.5611 0.115 Uiso 1 1 d R . .
H2WB H 0.7818 0.4689 0.5683 0.144 Uiso 1 1 d R . .
O1W O 0.790(2) 0.237(3) 0.206(4) 0.083(7) Uani 0.39(3) 1 d PU B 1
H1WA H 0.8175 0.2399 0.2446 0.124 Uiso 0.39(3) 1 d PR B 1
H1WB H 0.7900 0.2913 0.1718 0.124 Uiso 0.39(3) 1 d PR B 1
O1W' O 0.7555(15) 0.241(2) 0.182(2) 0.083(7) Uani 0.61(3) 1 d PU B 2
H1WC H 0.7500 0.1787 0.1465 0.124 Uiso 0.61(3) 1 d PR B 2
H1WD H 0.7477 0.3026 0.1469 0.124 Uiso 0.61(3) 1 d PR B 2
Ag4 Ag 0.51757(5) 0.23396(9) 0.37170(12) 0.0448(5) Uani 1 1 d U . .

loop_
_atom_site_aniso_label
_atom_site_aniso_U_11
_atom_site_aniso_U_22
_atom_site_aniso_U_33
_atom_site_aniso_U_23
_atom_site_aniso_U_13
_atom_site_aniso_U_12
Ag1 0.0246(8) 0.0444(8) 0.0833(12) -0.0020(6) 0.0013(5) 0.0091(5)
Ag2 0.0513(10) 0.0465(9) 0.0902(14) 0.0007(7) -0.0102(8) -0.0031(6)
Ag3 0.0415(9) 0.0666(10) 0.0580(10) 0.0030(7) -0.0095(6) -0.0038(6)
C1 0.032(7) 0.038(7) 0.025(7) -0.003(6) 0.004(6) 0.004(6)
C2 0.022(7) 0.048(8) 0.026(7) 0.002(7) 0.011(6) 0.018(6)
C3 0.020(7) 0.030(6) 0.042(8) -0.014(7) 0.000(6) 0.008(5)
C4 0.035(8) 0.030(7) 0.026(7) 0.001(6) -0.003(6) -0.007(6)
C5 0.026(3) 0.026(3) 0.026(3) -0.0002(10) 0.0003(10) 0.0006(10)
C6 0.026(7) 0.038(8) 0.039(8) 0.010(7) 0.006(6) 0.005(6)
C7 0.041(9) 0.024(7) 0.071(11) 0.018(7) 0.026(8) 0.017(6)
C8 0.031(8) 0.033(7) 0.048(9) 0.003(7) -0.012(7) 0.013(6)
C9 0.029(8) 0.027(7) 0.059(10) -0.003(7) 0.014(8) -0.003(6)
C10 0.027(3) 0.027(3) 0.027(3) -0.0001(10) 0.0008(10) -0.0007(10)
C11 0.042(4) 0.042(4) 0.043(4) 0.0003(10) -0.0001(10) 0.0001(10)
N1 0.045(9) 0.073(11) 0.074(11) -0.003(8) -0.015(8) -0.006(7)
N2 0.048(8) 0.067(10) 0.046(8) 0.003(7) -0.009(6) -0.005(7)
O1 0.0327(19) 0.0285(16) 0.0327(19) -0.0002(10) -0.0005(10) 0.0010(10)
O2 0.084(4) 0.084(4) 0.085(4) 0.0004(10) 0.0002(10) 0.0003(10)
O3 0.035(6) 0.048(6) 0.045(6) -0.010(5) 0.002(5) 0.012(5)
O4 0.060(5) 0.060(5) 0.060(5) 0.0000(7) 0.0000(7) 0.0002(7)
O4' 0.060(5) 0.060(5) 0.060(5) 0.0000(7) 0.0000(7) 0.0002(7)
O5 0.053(7) 0.081(9) 0.066(8) 0.011(7) -0.028(6) -0.018(7)
O6 0.031(5) 0.028(5) 0.053(6) -0.006(5) 0.010(5) -0.012(4)
O7 0.052(7) 0.042(6) 0.073(8) -0.003(6) -0.007(6) -0.022(5)
O8 0.034(6) 0.032(5) 0.051(6) 0.001(5) -0.012(5) -0.001(4)
O9 0.049(9) 0.092(10) 0.103(13) -0.005(8) -0.006(9) -0.008(6)
O2W 0.094(11) 0.106(11) 0.089(12) -0.025(10) -0.023(10) 0.026(9)
O1W 0.083(7) 0.083(7) 0.083(7) 0.0000(7) 0.0000(7) 0.0000(7)
O1W' 0.083(7) 0.083(7) 0.083(7) 0.0000(7) 0.0000(7) 0.0000(7)
Ag4 0.0512(9) 0.0158(6) 0.0675(10) -0.0006(5) -0.0061(7) -0.0011(4)

loop_
_atom_type_symbol
_atom_type_description
_atom_type_scat_dispersion_real
_atom_type_scat_dispersion_imag
_atom_type_scat_source
C C 0.0033 0.0016 'International Tables Vol C Tables 4.2.6.8 and 6.1.1.4'
H H 0.0000 0.0000 'International Tables Vol C Tables 4.2.6.8 and 6.1.1.4'
N N 0.0061 0.0033 'International Tables Vol C Tables 4.2.6.8 and 6.1.1.4'
O O 0.0106 0.0060 'International Tables Vol C Tables 4.2.6.8 and 6.1.1.4'
Ag Ag -0.8971 1.1015 'International Tables Vol C Tables 4.2.6.8 and 6.1.1.4'

loop_
_geom_angle_atom_site_label_1
_geom_angle_atom_site_label_2
_geom_angle_atom_site_label_3
_geom_angle
_geom_angle_site_symmetry_1
_geom_angle_site_symmetry_3
O6 Ag1 O3 173.5(4) 8_755 .
O6 Ag1 Ag2 96.7(3) 8_755 8_765
O3 Ag1 Ag2 82.4(3) . 8_765
O6 Ag1 Ag2 83.8(3) 8_755 .
O3 Ag1 Ag2 95.9(3) . .
Ag2 Ag1 Ag2 169.53(10) 8_765 .
O1W' Ag2 O9 173.9(11) . .
O1W' Ag2 O1W 21.6(13) . .
O9 Ag2 O1W 152.9(14) . .
O1W' Ag2 Ag1 84.9(8) . 8_755
O9 Ag2 Ag1 95.8(4) . 8_755
O1W Ag2 Ag1 77.3(9) . 8_755
O1W' Ag2 Ag1 81.3(7) . .
O9 Ag2 Ag1 94.2(4) . .
O1W Ag2 Ag1 75.8(8) . .
Ag1 Ag2 Ag1 138.78(6) 8_755 .
O1W' Ag2 Ag3 91.0(11) . .
O9 Ag2 Ag3 94.6(4) . .
O1W Ag2 Ag3 112.5(13) . .
Ag1 Ag2 Ag3 107.23(6) 8_755 .
Ag1 Ag2 Ag3 111.67(6) . .
N1 Ag3 N2 176.5(6) . .
N1 Ag3 Ag2 88.5(4) . .
N2 Ag3 Ag2 95.0(4) . .
N1 Ag3 Ag4 89.3(4) . 3_655
N2 Ag3 Ag4 87.3(4) . 3_655
Ag2 Ag3 Ag4 157.12(7) . 3_655
N1 Ag3 Ag4 91.7(4) . .
N2 Ag3 Ag4 87.5(4) . .
Ag2 Ag3 Ag4 96.80(6) . .
Ag4 Ag3 Ag4 60.50(5) 3_655 .
C6 C1 C7 122.0(13) . .
C6 C1 C2 115.2(12) . .
C7 C1 C2 122.8(12) . .
C1 C2 C3 120.9(9) . .
C1 C2 C8 118.9(12) . .
C3 C2 C8 120.1(11) . .
C4 C3 C2 119.4(10) . .
C4 C3 C9 121.2(11) . .
C2 C3 C9 119.4(10) . .
C5 C4 C3 119.8(10) . .
C5 C4 C10 120.1(12) . .
C3 C4 C10 120.1(12) . .
C4 C5 C6 119.8(11) . .
C4 C5 H5 120.1 . .
C6 C5 H5 120.1 . .
C5 C6 C1 124.7(12) . .
C5 C6 H6 117.6 . .
C1 C6 H6 117.6 . .
O1 C7 O2 122.7(14) . .
O1 C7 C1 118.8(13) . .
O2 C7 C1 117.8(16) . .
O3 C8 O4 123.5(15) . .
O3 C8 O4' 120.0(15) . .
O3 C8 C2 118.1(12) . .
O4 C8 C2 115.3(17) . .
O4' C8 C2 119.4(16) . .
O6 C9 O5 123.7(13) . .
O6 C9 C3 116.6(15) . .
O5 C9 C3 118.9(14) . .
O7 C10 O8 123.5(11) . .
O7 C10 C4 121.5(12) . .
O8 C10 C4 115.0(11) . .
O9 C11 H11A 109.5 . .
O9 C11 H11B 109.5 . .
H11A C11 H11B 109.5 . .
O9 C11 H11C 109.5 . .
H11A C11 H11C 109.5 . .
H11B C11 H11C 109.5 . .
Ag3 N1 H1A 109.5 . .
Ag3 N1 H1B 109.5 . .
H1A N1 H1B 109.5 . .
Ag3 N1 H1C 109.5 . .
H1A N1 H1C 109.5 . .
H1B N1 H1C 109.5 . .
Ag3 N2 H2A 109.5 . .
Ag3 N2 H2B 109.5 . .
H2A N2 H2B 109.5 . .
Ag3 N2 H2C 109.5 . .
H2A N2 H2C 109.5 . .
H2B N2 H2C 109.5 . .
C7 O1 Ag4 108.8(8) . .
C8 O3 Ag1 113.1(8) . .
C9 O6 Ag1 114.8(9) . 8_765
C10 O8 Ag4 115.3(8) . 1_565
C11 O9 Ag2 121.2(16) . .
C11 O9 H9 119.4 . .
Ag2 O9 H9 119.4 . .
H2WA O2W H2WB 109.5 . .
Ag2 O1W H1WA 109.9 . .
Ag2 O1W H1WB 109.1 . .
H1WA O1W H1WB 109.5 . .
Ag2 O1W H1WC 73.2 . .
H1WA O1W H1WC 154.6 . .
H1WB O1W H1WC 92.3 . .
Ag2 O1W' H1WB 126.6 . .
Ag2 O1W' H1WC 109.4 . .
H1WB O1W' H1WC 120.5 . .
Ag2 O1W' H1WD 109.5 . .
H1WB O1W' H1WD 71.7 . .
H1WC O1W' H1WD 109.5 . .
O8 Ag4 O1 172.3(4) 1_545 .
O8 Ag4 Ag3 87.3(2) 1_545 3_655
O1 Ag4 Ag3 85.0(2) . 3_655
O8 Ag4 Ag4 88.4(3) 1_545 3_655
O1 Ag4 Ag4 87.5(2) . 3_655
Ag3 Ag4 Ag4 63.26(5) 3_655 3_655
O8 Ag4 Ag3 88.1(3) 1_545 .
O1 Ag4 Ag3 95.0(2) . .
Ag3 Ag4 Ag3 119.42(5) 3_655 .
Ag4 Ag4 Ag3 56.24(5) 3_655 .

loop_
_geom_bond_atom_site_label_1
_geom_bond_atom_site_label_2
_geom_bond_distance
_geom_bond_site_symmetry_2
Ag1 O6 2.159(9) 8_755
Ag1 O3 2.161(10) .
Ag1 Ag2 2.9881(18) 8_765
Ag1 Ag2 2.9887(18) .
Ag2 O1W' 2.02(3) .
Ag2 O9 2.056(19) .
Ag2 O1W 2.43(5) .
Ag2 Ag1 2.9881(18) 8_755
Ag2 Ag3 3.133(2) .
Ag3 N1 2.109(17) .
Ag3 N2 2.127(15) .
Ag3 Ag4 3.1508(19) 3_655
Ag3 Ag4 3.384(2) .
C1 C6 1.419(18) .
C1 C7 1.439(19) .
C1 C2 1.447(18) .
C2 C3 1.44(2) .
C2 C8 1.469(9) .
C3 C4 1.428(17) .
C3 C9 1.461(18) .
C4 C5 1.396(17) .
C4 C10 1.465(9) .
C5 C6 1.39(2) .
C5 H5 0.9300 .
C6 H6 0.9300 .
C7 O1 1.225(18) .
C7 O2 1.228(19) .
C8 O3 1.247(17) .
C8 O4 1.25(3) .
C8 O4' 1.35(3) .
C9 O6 1.257(18) .
C9 O5 1.27(2) .
C10 O7 1.208(16) .
C10 O8 1.285(16) .
C11 O9 1.20(2) .
C11 H11A 0.9600 .
C11 H11B 0.9600 .
C11 H11C 0.9600 .
N1 H1A 0.8900 .
N1 H1B 0.8900 .
N1 H1C 0.8900 .
N2 H2A 0.8900 .
N2 H2B 0.8900 .
N2 H2C 0.8900 .
O1 Ag4 2.172(9) .
O6 Ag1 2.159(9) 8_765
O8 Ag4 2.146(10) 1_565
O9 H9 0.9300 .
O2W H2WA 0.8499 .
O2W H2WB 0.8500 .
O1W H1WA 0.8498 .
O1W H1WB 0.7500 .
O1W' H1WB 1.0386 .
O1W' H1WC 0.8499 .
O1W' H1WD 0.8500 .
Ag4 O8 2.146(10) 1_545
Ag4 Ag3 3.1508(19) 3_655
Ag4 Ag4 3.298(3) 3_655

loop_
_geom_hbond_atom_site_label_D
_geom_hbond_atom_site_label_H
_geom_hbond_atom_site_label_A
_geom_hbond_distance_DH
_geom_hbond_distance_HA
_geom_hbond_distance_DA
_geom_hbond_angle_DHA
_geom_hbond_site_symmetry_A
O2W H2WB O5 0.85 1.89 2.737(19) 170.6 8_755
O2W H2WA O4 0.85 2.06 2.91(3) 170.5 .
O1W H1WB O2W 0.75 2.36 3.08(4) 161.5 7_565
O1W H1WA O6 0.85 2.08 2.56(5) 115.2 8_755

loop_
_geom_torsion_atom_site_label_1
_geom_torsion_atom_site_label_2
_geom_torsion_atom_site_label_3
_geom_torsion_atom_site_label_4
_geom_torsion
_geom_torsion_site_symmetry_1
_geom_torsion_site_symmetry_4
O6 Ag1 Ag2 O1W' -56.4(11) 8_755 .
O3 Ag1 Ag2 O1W' 117.0(11) . .
Ag2 Ag1 Ag2 O1W' 36.5(11) 8_765 .
O6 Ag1 Ag2 O9 119.3(5) 8_755 .
O3 Ag1 Ag2 O9 -67.3(5) . .
Ag2 Ag1 Ag2 O9 -147.8(5) 8_765 .
O6 Ag1 Ag2 O1W -35.1(14) 8_755 .
O3 Ag1 Ag2 O1W 138.3(14) . .
Ag2 Ag1 Ag2 O1W 57.8(14) 8_765 .
O6 Ag1 Ag2 Ag1 15.6(3) 8_755 8_755
O3 Ag1 Ag2 Ag1 -171.0(3) . 8_755
Ag2 Ag1 Ag2 Ag1 108.5(2) 8_765 8_755
O6 Ag1 Ag2 Ag3 -144.0(3) 8_755 .
O3 Ag1 Ag2 Ag3 29.4(3) . .
Ag2 Ag1 Ag2 Ag3 -51.1(2) 8_765 .
O1W' Ag2 Ag3 N1 -85.2(8) . .
O9 Ag2 Ag3 N1 92.3(6) . .
O1W Ag2 Ag3 N1 -87.2(10) . .
Ag1 Ag2 Ag3 N1 -170.2(4) 8_755 .
Ag1 Ag2 Ag3 N1 -4.1(4) . .
O1W' Ag2 Ag3 N2 95.2(8) . .
O9 Ag2 Ag3 N2 -87.3(5) . .
O1W Ag2 Ag3 N2 93.2(9) . .
Ag1 Ag2 Ag3 N2 10.2(4) 8_755 .
Ag1 Ag2 Ag3 N2 176.3(4) . .
O1W' Ag2 Ag3 Ag4 -169.9(7) . 3_655
O9 Ag2 Ag3 Ag4 7.6(4) . 3_655
O1W Ag2 Ag3 Ag4 -171.9(9) . 3_655
Ag1 Ag2 Ag3 Ag4 105.07(15) 8_755 3_655
Ag1 Ag2 Ag3 Ag4 -88.85(16) . 3_655
O1W' Ag2 Ag3 Ag4 -176.7(7) . .
O9 Ag2 Ag3 Ag4 0.8(4) . .
O1W Ag2 Ag3 Ag4 -178.7(9) . .
Ag1 Ag2 Ag3 Ag4 98.28(7) 8_755 .
Ag1 Ag2 Ag3 Ag4 -95.64(7) . .
C6 C1 C2 C3 -1.2(18) . .
C7 C1 C2 C3 177.6(14) . .
C6 C1 C2 C8 -178.7(13) . .
C7 C1 C2 C8 0(2) . .
C1 C2 C3 C4 0.6(19) . .
C8 C2 C3 C4 178.0(14) . .
C1 C2 C3 C9 -176.4(14) . .
C8 C2 C3 C9 1(2) . .
C2 C3 C4 C5 -1(2) . .
C9 C3 C4 C5 176.0(14) . .
C2 C3 C4 C10 178.7(12) . .
C9 C3 C4 C10 -4(2) . .
C3 C4 C5 C6 2.0(19) . .
C10 C4 C5 C6 -177.7(12) . .
C4 C5 C6 C1 -2.9(19) . .
C7 C1 C6 C5 -176.5(14) . .
C2 C1 C6 C5 2.4(19) . .
C6 C1 C7 O1 8(2) . .
C2 C1 C7 O1 -171.2(14) . .
C6 C1 C7 O2 -163.1(15) . .
C2 C1 C7 O2 18(2) . .
C1 C2 C8 O3 86.0(17) . .
C3 C2 C8 O3 -91.5(17) . .
C1 C2 C8 O4 -75(2) . .
C3 C2 C8 O4 108(2) . .
C1 C2 C8 O4' -112(2) . .
C3 C2 C8 O4' 71(2) . .
C4 C3 C9 O6 -76.9(17) . .
C2 C3 C9 O6 100.0(15) . .
C4 C3 C9 O5 113.1(17) . .
C2 C3 C9 O5 -69.9(18) . .
C5 C4 C10 O7 153.2(14) . .
C3 C4 C10 O7 -27(2) . .
C5 C4 C10 O8 -27.3(19) . .
C3 C4 C10 O8 153.0(13) . .
O2 C7 O1 Ag4 -7(2) . .
C1 C7 O1 Ag4 -176.7(12) . .
O4 C8 O3 Ag1 -26(3) . .
O4' C8 O3 Ag1 13(2) . .
C2 C8 O3 Ag1 175.2(10) . .
Ag2 Ag1 O3 C8 -93.0(10) 8_765 .
Ag2 Ag1 O3 C8 97.4(10) . .
O5 C9 O6 Ag1 -8.9(18) . 8_765
C3 C9 O6 Ag1 -178.4(8) . 8_765
O7 C10 O8 Ag4 1.4(18) . 1_565
C4 C10 O8 Ag4 -178.1(9) . 1_565
O1W Ag2 O9 C11 179(2) . .
Ag1 Ag2 O9 C11 -108.2(12) 8_755 .
Ag1 Ag2 O9 C11 111.8(12) . .
Ag3 Ag2 O9 C11 -0.3(13) . .
C7 O1 Ag4 Ag3 179.0(10) . 3_655
C7 O1 Ag4 Ag4 -117.6(10) . 3_655
C7 O1 Ag4 Ag3 -61.8(10) . .
N1 Ag3 Ag4 O8 177.6(4) . 1_545
N2 Ag3 Ag4 O8 1.0(4) . 1_545
Ag2 Ag3 Ag4 O8 -93.7(2) . 1_545
Ag4 Ag3 Ag4 O8 89.3(2) 3_655 1_545
N1 Ag3 Ag4 O1 4.6(4) . .
N2 Ag3 Ag4 O1 -171.9(4) . .
Ag2 Ag3 Ag4 O1 93.4(2) . .
Ag4 Ag3 Ag4 O1 -83.6(2) 3_655 .
N1 Ag3 Ag4 Ag3 91.7(4) . 3_655
N2 Ag3 Ag4 Ag3 -84.8(4) . 3_655
Ag2 Ag3 Ag4 Ag3 -179.56(4) . 3_655
Ag4 Ag3 Ag4 Ag3 3.47(7) 3_655 3_655
N1 Ag3 Ag4 Ag4 88.3(4) . 3_655
N2 Ag3 Ag4 Ag4 -88.3(4) . 3_655
Ag2 Ag3 Ag4 Ag4 176.97(5) . 3_655
